data_7151637
loop_
_publ_author_name
'Wisastra, Rosalina'
'Ghizzoni, Massimo'
'Maarsingh, Harm'
'Minnaard, Adriaan J.'
'Haisma, Hidde J.'
'Dekker, Frank J.'

_publ_section_title
;
 Isothiazolones; thiol-reactive inhibitors of cysteine protease
 cathepsin B and histone acetyltransferase PCAF.
;
_journal_issue 6
_journal_name_full 'Organic &amp; biomolecular chemistry'
_journal_page_first 1817
_journal_page_last 1822
_journal_paper_doi 10.1039/C0OB00464B
_journal_volume 9
_journal_year 2011
_chemical_compound_source 'see text'
_chemical_formula_moiety 'C9 H7 N O S'
_chemical_formula_sum 'C9 H7 N O S'
_chemical_formula_weight 177.23
_chemical_name_systematic ?
_space_group_IT_number 14
_symmetry_cell_setting monoclinic
_symmetry_Int_Tables_number 14
_symmetry_space_group_name_Hall '-P 2ybc'
_symmetry_space_group_name_H-M 'P 1 21/c 1'
_atom_sites_solution_hydrogens geom
_atom_sites_solution_primary heavy
_atom_sites_solution_secondary direct
_audit_creation_date '2009-10-27 16:16:27'
_audit_creation_method
;
PLATON <TABLE ACC> option (version :: 300909)
SHELXL97-2 & Manual Editing
;
_audit_update_record
;
?

2010-01-25 # Formatted by publCIF
;
_cell_angle_alpha 90
_cell_angle_beta 95.868(18)
_cell_angle_gamma 90
_cell_formula_units_Z 4
_cell_length_a 17.363(19)
_cell_length_b 6.389(7)
_cell_length_c 7.471(8)
_cell_measurement_reflns_used 1437
_cell_measurement_temperature 100(1)
_cell_measurement_theta_max 25.08
_cell_measurement_theta_min 3.40
_cell_volume 824.4(16)
_computing_cell_refinement 'SAINT-Plus (Bruker, 2007)'
_computing_data_collection 'SMART (Bruker, 2007)'
_computing_data_reduction SAINT-Plus
_computing_molecular_graphics
;
PLATON (Spek, 2003)
PLUTO (Meetsma, 2009)
;
_computing_publication_material 'PLATON (Spek, 2003)'
_computing_structure_refinement 'SHELXL-97 (Sheldrick, 2008)'
_computing_structure_solution
;
DIRDIF-08 (Beurskens et al., 2008)
;
_diffrn_ambient_temperature 100(1)
_diffrn_detector_area_resol_mean 66.06
_diffrn_measured_fraction_theta_full 0.998
_diffrn_measured_fraction_theta_max 0.998
_diffrn_measurement_device_type
;
Bruker Smart Apex; CCD area detector
;
_diffrn_measurement_method '\f and \w scans'
_diffrn_radiation_detector
;
CCD area-detector
;
_diffrn_radiation_monochromator 'parallel mounted graphite'
_diffrn_radiation_source 'fine focus sealed Siemens Mo tube '
_diffrn_radiation_type MoK\a
_diffrn_radiation_wavelength 0.71073
_diffrn_reflns_av_R_equivalents 0.0957
_diffrn_reflns_av_sigmaI/netI 0.0943
_diffrn_reflns_limit_h_max 19
_diffrn_reflns_limit_h_min -19
_diffrn_reflns_limit_k_max 7
_diffrn_reflns_limit_k_min -7
_diffrn_reflns_limit_l_max 8
_diffrn_reflns_limit_l_min -8
_diffrn_reflns_number 4894
_diffrn_reflns_reduction_process
;
Intensity data were corrected for Lorentz and polarization
effects, decay and absorption and reduced to F~o~^2^
using SAINT-Plus & SADABS (Bruker, 2007).
;
_diffrn_reflns_theta_full 23.82
_diffrn_reflns_theta_max 23.82
_diffrn_reflns_theta_min 3.40
_diffrn_standards_decay_% 0
_diffrn_standards_number 0
_exptl_absorpt_coefficient_mu 0.336
_exptl_absorpt_correction_T_max 0.9900
_exptl_absorpt_correction_T_min 0.8791
_exptl_absorpt_correction_type multi-scan
_exptl_absorpt_process_details '(SADABS, (Bruker, 2007))'
_exptl_crystal_colour colourless
_exptl_crystal_density_diffrn 1.428
_exptl_crystal_density_method 'not measured'
_exptl_crystal_description platelet
_exptl_crystal_F_000 368
_exptl_crystal_size_max 0.35
_exptl_crystal_size_mid 0.30
_exptl_crystal_size_min 0.02
_refine_diff_density_max 1.312
_refine_diff_density_min -0.353
_refine_diff_density_rms 0.133
_refine_ls_extinction_method none
_refine_ls_goodness_of_fit_ref 1.039
_refine_ls_hydrogen_treatment constr
_refine_ls_matrix_type full
_refine_ls_number_parameters 109
_refine_ls_number_reflns 1270
_refine_ls_number_restraints 0
_refine_ls_restrained_S_all 1.039
_refine_ls_R_factor_all 0.1081
_refine_ls_R_factor_gt 0.0767
_refine_ls_shift/su_max 0.000
_refine_ls_shift/su_mean 0.000
_refine_ls_structure_factor_coef Fsqd
_refine_ls_weighting_details 'calc w=1/[\s^2^(Fo^2^)+(0.1140P)^2^+0.7626P] where P=(Fo^2^+2Fc^2^)/3'
_refine_ls_weighting_scheme calc
_refine_ls_wR_factor_gt 0.1824
_refine_ls_wR_factor_ref 0.2014
_reflns_number_gt 920
_reflns_number_total 1270
_reflns_threshold_expression I>2\s(I)
_cod_data_source_file C0OB00464B.TXT
_cod_data_source_block q1570
_cod_original_sg_symbol_H-M 'P 21/c'
_cod_database_code 7151637
_vrn_publ_code_number_frames 1800
_vrn_publ_code_frame_time_sec 10.0
_vrn_publ_code_meas_time_hour 7.8

loop_
_symmetry_equiv_pos_site_id
_symmetry_equiv_pos_as_xyz
1 x,y,z
2 -x,1/2+y,1/2-z
3 -x,-y,-z
4 x,1/2-y,1/2+z

loop_
_atom_site_aniso_label
_atom_site_aniso_U_11
_atom_site_aniso_U_22
_atom_site_aniso_U_33
_atom_site_aniso_U_23
_atom_site_aniso_U_13
_atom_site_aniso_U_12
S 0.0439(11) 0.0162(8) 0.0159(7) -0.0020(4) 0.0037(6) 0.0035(6)
O 0.045(3) 0.0153(19) 0.0267(19) -0.0006(14) 0.0084(18) 0.0018(16)
N 0.038(3) 0.016(2) 0.015(2) -0.0010(16) 0.005(2) 0.002(2)
C1 0.044(4) 0.023(3) 0.009(2) 0.0019(19) -0.002(2) -0.008(2)
C2 0.035(4) 0.017(3) 0.017(2) -0.0001(19) 0.008(2) 0.001(2)
C3 0.037(4) 0.018(3) 0.008(2) 0.0014(18) -0.001(2) 0.004(2)
C4 0.042(4) 0.023(3) 0.008(2) -0.0065(19) 0.007(2) -0.001(3)
C5 0.049(4) 0.023(3) 0.009(2) -0.0060(19) 0.006(2) 0.000(3)
C6 0.045(4) 0.037(3) 0.016(3) -0.001(2) 0.008(3) -0.008(3)
C7 0.048(4) 0.056(4) 0.025(3) 0.003(3) 0.008(3) -0.011(3)
C8 0.046(4) 0.053(4) 0.025(3) 0.003(3) 0.006(3) 0.006(3)
C9 0.044(4) 0.037(3) 0.013(3) 0.003(2) 0.004(3) 0.004(3)

loop_
_atom_site_label
_atom_site_type_symbol
_atom_site_thermal_displace_type
_atom_site_fract_x
_atom_site_fract_y
_atom_site_fract_z
_atom_site_occupancy
_atom_site_U_iso_or_equiv
_atom_site_calc_flag
_atom_site_refinement_flags
S S Uani 0.17419(8) 0.07046(18) 0.33877(15) 1.0 0.0253(5) . .
O O Uani 0.1166(2) 0.6419(5) 0.3879(4) 1.0 0.0287(13) . .
N N Uani 0.1856(3) 0.3371(6) 0.3433(5) 1.0 0.0228(14) . .
C1 C Uani 0.0803(3) 0.0975(7) 0.3815(6) 1.0 0.0257(18) . .
C2 C Uani 0.0579(3) 0.2974(7) 0.3985(6) 1.0 0.0226(18) . .
C3 C Uani 0.1190(3) 0.4479(7) 0.3774(6) 1.0 0.0212(18) . .
C4 C Uani 0.2608(3) 0.4235(7) 0.3276(6) 1.0 0.0240(18) . .
C5 C Uani 0.2681(3) 0.6121(7) 0.2358(6) 1.0 0.0268(18) . .
C6 C Uani 0.3414(3) 0.6890(8) 0.2184(7) 1.0 0.0323(19) . .
C7 C Uani 0.4076(4) 0.5819(9) 0.2876(7) 1.0 0.043(2) . .
C8 C Uani 0.3990(4) 0.3925(9) 0.3781(7) 1.0 0.041(2) . .
C9 C Uani 0.3270(3) 0.3139(9) 0.4009(6) 1.0 0.0313(19) . .
H1 H Uiso 0.04675 -0.01825 0.39228 1.0 0.0307 . .
H2 H Uiso 0.00712 0.33628 0.42202 1.0 0.0272 . .
H5 H Uiso 0.22347 0.68613 0.18633 1.0 0.0322 . .
H6 H Uiso 0.34662 0.81811 0.15772 1.0 0.0386 . .
H7 H Uiso 0.45764 0.63598 0.27372 1.0 0.0512 . .
H8 H Uiso 0.44378 0.31704 0.42456 1.0 0.0493 . .
H9 H Uiso 0.32196 0.18726 0.46533 1.0 0.0377 . .

loop_
_atom_type_symbol
_atom_type_description
_atom_type_scat_dispersion_real
_atom_type_scat_dispersion_imag
_atom_type_scat_source
S S 0.1246 0.1234 'International Tables Vol C Tables 4.2.6.8 and 6.1.1.4'
O O 0.0106 0.0060 'International Tables Vol C Tables 4.2.6.8 and 6.1.1.4'
N N 0.0061 0.0033 'International Tables Vol C Tables 4.2.6.8 and 6.1.1.4'
H H 0.0000 0.0000 'International Tables Vol C Tables 4.2.6.8 and 6.1.1.4'
C C 0.0033 0.0016 'International Tables Vol C Tables 4.2.6.8 and 6.1.1.4'

loop_
_geom_angle_atom_site_label_1
_geom_angle_atom_site_label_2
_geom_angle_atom_site_label_3
_geom_angle
_geom_angle_site_symmetry_1
_geom_angle_site_symmetry_2
_geom_angle_site_symmetry_3
_geom_angle_publ_flag
N S C1 90.4(2) . . . yes
S N C3 114.2(4) . . . yes
S N C4 119.0(4) . . . yes
C3 N C4 126.6(4) . . . yes
S C1 C2 114.0(4) . . . yes
C1 C2 C3 113.4(5) . . . no
O C3 N 123.3(5) . . . yes
O C3 C2 128.6(5) . . . yes
N C3 C2 108.1(4) . . . yes
N C4 C5 120.1(4) . . . yes
N C4 C9 119.4(4) . . . yes
C5 C4 C9 120.5(5) . . . no
C4 C5 C6 118.9(5) . . . no
C5 C6 C7 121.6(5) . . . no
C6 C7 C8 118.6(6) . . . no
C7 C8 C9 121.2(6) . . . no
C4 C9 C8 119.1(5) . . . no
S C1 H1 123 . . . no
C2 C1 H1 123 . . . no
C1 C2 H2 123 . . . no
C3 C2 H2 123 . . . no
C4 C5 H5 121 . . . no
C6 C5 H5 121 . . . no
C5 C6 H6 119 . . . no
C7 C6 H6 119 . . . no
C6 C7 H7 121 . . . no
C8 C7 H7 121 . . . no
C7 C8 H8 119 . . . no
C9 C8 H8 119 . . . no
C4 C9 H9 120 . . . no
C8 C9 H9 120 . . . no

loop_
_geom_bond_atom_site_label_1
_geom_bond_atom_site_label_2
_geom_bond_distance
_geom_bond_site_symmetry_1
_geom_bond_site_symmetry_2
_geom_bond_publ_flag
S N 1.715(4) . . yes
S C1 1.702(6) . . yes
O C3 1.243(6) . . yes
N C3 1.401(7) . . yes
N C4 1.433(7) . . yes
C1 C2 1.345(7) . . no
C2 C3 1.452(7) . . no
C4 C5 1.399(7) . . no
C4 C9 1.408(7) . . no
C5 C6 1.383(7) . . no
C6 C7 1.391(8) . . no
C7 C8 1.402(8) . . no
C8 C9 1.374(9) . . no
C1 H1 0.95 . . no
C2 H2 0.95 . . no
C5 H5 0.95 . . no
C6 H6 0.95 . . no
C7 H7 0.95 . . no
C8 H8 0.95 . . no
C9 H9 0.95 . . no

loop_
_geom_contact_atom_site_label_1
_geom_contact_atom_site_label_2
_geom_contact_distance
_geom_contact_site_symmetry_1
_geom_contact_site_symmetry_2
_geom_contact_publ_flag
S O 2.951(5) . 1_545 no
S C5 3.476(6) . 1_545 no
S C5 3.439(6) . 4_555 no
S C3 3.484(6) . 4_554 no
S H9 2.75 . . no
S H5 2.87 . 1_545 no
S H5 3.12 . 4_555 no
O S 2.951(5) . 1_565 no
O C1 2.978(6) . 1_565 no
O C5 2.976(7) . . no
O H1 2.49 . 1_565 no
O H5 2.52 . . no
O H2 2.70 . 3_566 no
C1 O 2.978(6) . 1_545 no
C1 C2 3.575(8) . 2_545 no
C2 C1 3.575(8) . 2_555 no
C3 S 3.484(6) . 4_555 no
C5 S 3.439(6) . 4_554 no
C5 O 2.976(7) . . no
C5 S 3.476(6) . 1_565 no
C1 H1 2.96 . 3_556 no
C1 H2 3.09 . 2_545 no
C2 H2 2.98 . 3_566 no
C2 H1 3.08 . 3_556 no
C2 H1 2.93 . 2_555 no
C3 H5 2.86 . . no
C4 H9 3.09 . 4_554 no
C5 H9 3.00 . 4_554 no
C6 H9 3.06 . 4_554 no
C8 H6 3.00 . 4_565 no
C9 H6 3.03 . 4_565 no
H1 O 2.49 . 1_545 no
H1 C2 2.93 . 2_545 no
H1 C1 2.96 . 3_556 no
H1 C2 3.08 . 3_556 no
H1 H1 2.41 . 3_556 no
H2 C1 3.09 . 2_555 no
H2 O 2.70 . 3_566 no
H2 C2 2.98 . 3_566 no
H2 H2 2.42 . 3_566 no
H5 S 2.87 . 1_565 no
H5 O 2.52 . . no
H5 C3 2.86 . . no
H5 S 3.12 . 4_554 no
H6 C8 3.00 . 4_564 no
H6 C9 3.03 . 4_564 no
H9 S 2.75 . . no
H9 C4 3.09 . 4_555 no
H9 C5 3.00 . 4_555 no
H9 C6 3.06 . 4_555 no

loop_
_geom_hbond_atom_site_label_D
_geom_hbond_atom_site_label_H
_geom_hbond_atom_site_label_A
_geom_hbond_distance_DH
_geom_hbond_distance_HA
_geom_hbond_distance_DA
_geom_hbond_angle_DHA
_geom_hbond_site_symmetry_A
_geom_hbond_publ_flag
C1 H1 O 0.9500 2.4900 2.978(6) 112 1_545 yes
C5 H5 S 0.9500 2.8700 3.476(6) 122 1_565 yes
C5 H5 O 0.9500 2.5200 2.976(7) 109 . yes
C9 H9 S 0.9500 2.7500 3.070(6) 101 . yes

loop_
_geom_torsion_atom_site_label_1
_geom_torsion_atom_site_label_2
_geom_torsion_atom_site_label_3
_geom_torsion_atom_site_label_4
_geom_torsion
_geom_torsion_site_symmetry_1
_geom_torsion_site_symmetry_2
_geom_torsion_site_symmetry_3
_geom_torsion_site_symmetry_4
_geom_torsion_publ_flag
C1 S N C3 0.2(3) . . . . no
C1 S N C4 175.2(3) . . . . no
N S C1 C2 0.1(4) . . . . no
S N C3 O 179.1(3) . . . . no
S N C3 C2 -0.3(5) . . . . no
C4 N C3 O 4.5(7) . . . . no
C4 N C3 C2 -174.9(4) . . . . no
S N C4 C5 144.9(4) . . . . no
S N C4 C9 -33.3(5) . . . . no
C3 N C4 C5 -40.7(6) . . . . no
C3 N C4 C9 141.0(5) . . . . no
S C1 C2 C3 -0.2(5) . . . . no
C1 C2 C3 O -179.0(5) . . . . no
C1 C2 C3 N 0.4(5) . . . . no
N C4 C5 C6 -178.2(4) . . . . no
C9 C4 C5 C6 0.0(7) . . . . no
N C4 C9 C8 177.0(4) . . . . no
C5 C4 C9 C8 -1.3(7) . . . . no
C4 C5 C6 C7 0.9(7) . . . . no
C5 C6 C7 C8 -0.5(8) . . . . no
C6 C7 C8 C9 -0.8(8) . . . . no
C7 C8 C9 C4 1.7(8) . . . . no

loop_
_cod_related_entry_id
_cod_related_entry_database
_cod_related_entry_code
1 ChemSpider 9227359
